data_4321904
loop_
_publ_author_name
'Susan Lopez'
'Steven W. Keller'

_publ_contact_author
;
 Steven W. Keller
 123 Chemistry
 Department of Chemistry
 University of Missouri- Columbia
 Columbia, MO 65211
;
_publ_contact_author_email chemsk@showme.missouri.edu
_publ_section_title
;
 New Linear Coordination Polymers Based on Copper(I) and
 4,7-Phenanthroline: Structure Dependence on Solvent and Counteranion
;
_journal_name_full 'Inorganic Chemistry'
_journal_page_first 1883
_journal_page_last 1888
_journal_paper_doi 10.1021/ic980800z
_journal_volume 38
_journal_year 1999
_chemical_formula_moiety '[Cu1 (C12 H8 N2)(C7 H5 N1)2] P1 F6'
_chemical_formula_sum 'C38 H26 Cu2 F12 N6 P2'
_chemical_formula_weight 983.67
_space_group_IT_number 2
_symmetry_cell_setting triclinic
_symmetry_space_group_name_Hall '-P 1'
_symmetry_space_group_name_H-M 'P -1'
_atom_sites_solution_hydrogens geom
_atom_sites_solution_primary direct
_atom_sites_solution_secondary difmap
_audit_creation_method SHELXL
_cell_angle_alpha 115.700(2)
_cell_angle_beta 98.810(2)
_cell_angle_gamma 96.020(2)
_cell_formula_units_Z 2
_cell_length_a 11.7480(10)
_cell_length_b 12.5750(11)
_cell_length_c 14.1390(13)
_cell_measurement_temperature 173(2)
_cell_volume 1825.2(3)
_computing_structure_refinement 'SHELXL-97 (Sheldrick, 1997)'
_computing_structure_solution 'SHELXS-97 (Sheldrick, 1990)'
_diffrn_ambient_temperature 173(2)
_diffrn_measured_fraction_theta_full 0.964
_diffrn_measured_fraction_theta_max 0.964
_diffrn_radiation_monochromator graphite
_diffrn_radiation_source 'fine-focus sealed tube'
_diffrn_radiation_type MoK\a
_diffrn_radiation_wavelength 0.71070
_diffrn_reflns_av_R_equivalents 0.0000
_diffrn_reflns_av_sigmaI/netI 0.0891
_diffrn_reflns_limit_h_max 11
_diffrn_reflns_limit_h_min -11
_diffrn_reflns_limit_k_max 11
_diffrn_reflns_limit_k_min -12
_diffrn_reflns_limit_l_max 14
_diffrn_reflns_limit_l_min 0
_diffrn_reflns_number 3712
_diffrn_reflns_theta_full 20.86
_diffrn_reflns_theta_max 20.86
_diffrn_reflns_theta_min 1.64
_exptl_absorpt_coefficient_mu 1.355
_exptl_crystal_colour yellow
_exptl_crystal_density_diffrn 1.790
_exptl_crystal_density_method 'not measured'
_exptl_crystal_description cube-like
_exptl_crystal_F_000 984
_exptl_crystal_size_max 0.30
_exptl_crystal_size_mid 0.25
_exptl_crystal_size_min 0.10
_refine_diff_density_max 0.597
_refine_diff_density_min -0.659
_refine_diff_density_rms 0.115
_refine_ls_extinction_method none
_refine_ls_goodness_of_fit_ref 1.026
_refine_ls_hydrogen_treatment mixed
_refine_ls_matrix_type full
_refine_ls_number_parameters 541
_refine_ls_number_reflns 3712
_refine_ls_number_restraints 0
_refine_ls_restrained_S_all 1.026
_refine_ls_R_factor_all 0.1117
_refine_ls_R_factor_gt 0.0766
_refine_ls_shift/su_max 0.001
_refine_ls_shift/su_mean 0.000
_refine_ls_structure_factor_coef Fsqd
_refine_ls_weighting_details 'calc w=1/[\s^2^(Fo^2^)+(0.0984P)^2^+11.6459P] where P=(Fo^2^+2Fc^2^)/3'
_refine_ls_weighting_scheme calc
_refine_ls_wR_factor_gt 0.1777
_refine_ls_wR_factor_ref 0.1984
_reflns_number_gt 2668
_reflns_number_total 3712
_reflns_threshold_expression >2sigma(I)
_cod_data_source_file ic980800z_3.cif
_cod_data_source_block structure5
_cod_database_code 4321904

loop_
_symmetry_equiv_pos_as_xyz
'x, y, z'
'-x, -y, -z'

loop_
_atom_site_label
_atom_site_type_symbol
_atom_site_fract_x
_atom_site_fract_y
_atom_site_fract_z
_atom_site_U_iso_or_equiv
_atom_site_adp_type
_atom_site_occupancy
_atom_site_symmetry_multiplicity
_atom_site_calc_flag
_atom_site_refinement_flags
_atom_site_disorder_assembly
_atom_site_disorder_group
Cu1 Cu 0.84358(13) 1.25581(13) 0.45498(12) 0.0396(5) Uani 1 1 d . . .
Cu2 Cu 0.79205(12) 0.58991(12) 0.12194(11) 0.0341(5) Uani 1 1 d . . .
P1 P 0.5160(3) 0.9061(3) 0.3203(3) 0.0487(10) Uani 1 1 d . . .
P2 P 0.1219(3) 0.3951(3) 0.3114(3) 0.0550(11) Uani 1 1 d . . .
F1 F 0.5813(9) 0.9377(13) 0.2458(9) 0.141(5) Uani 1 1 d . . .
F2 F 0.6110(7) 1.0045(7) 0.4203(6) 0.077(3) Uani 1 1 d . . .
F3 F 0.4280(6) 0.9951(6) 0.3336(6) 0.059(2) Uani 1 1 d . . .
F4 F 0.6065(10) 0.8169(10) 0.3120(10) 0.137(4) Uani 1 1 d . . .
F5 F 0.4270(8) 0.8050(7) 0.2149(6) 0.087(3) Uani 1 1 d . . .
F6 F 0.4649(11) 0.8481(9) 0.3828(7) 0.119(4) Uani 1 1 d . . .
F7 F 0.1962(9) 0.4777(11) 0.2854(13) 0.172(7) Uani 1 1 d . . .
F8 F 0.2182(7) 0.4015(8) 0.4012(7) 0.085(3) Uani 1 1 d . . .
F9 F 0.0676(7) 0.4954(7) 0.3908(7) 0.086(3) Uani 1 1 d . . .
F10 F 0.1791(9) 0.2954(9) 0.2271(8) 0.110(3) Uani 1 1 d . . .
F11 F 0.0244(9) 0.3853(10) 0.2173(7) 0.112(4) Uani 1 1 d . . .
F12 F 0.0363(8) 0.2916(8) 0.3066(9) 0.103(3) Uani 1 1 d . . .
N1 N 0.6543(8) 0.5455(8) 0.1849(7) 0.033(2) Uani 1 1 d . . .
N2 N 0.9808(8) 1.1924(8) 0.4603(7) 0.032(2) Uani 1 1 d . . .
N3 N 0.7020(8) 1.3041(8) 0.4320(7) 0.033(2) Uani 1 1 d . . .
N4 N 0.9477(8) 0.6999(8) 0.2280(7) 0.027(2) Uani 1 1 d . . .
N5 N 0.7161(9) 0.6694(9) 0.0397(8) 0.041(3) Uani 1 1 d . . .
N6 N 0.8341(9) 0.4332(10) 0.0294(8) 0.041(3) Uani 1 1 d . . .
C1 C 0.8935(11) 0.2220(11) -0.0533(9) 0.033(3) Uani 1 1 d . . .
C2 C 0.8094(10) 0.1229(11) -0.1253(9) 0.033(3) Uani 1 1 d . . .
H2 H 0.7310 0.1311 -0.1446 0.040 Uiso 1 1 calc R . .
C3 C 0.8406(12) 0.0117(11) -0.1687(9) 0.043(3) Uani 1 1 d . . .
H3 H 0.7840 -0.0573 -0.2195 0.052 Uiso 1 1 calc R . .
C4 C 0.9548(12) 0.0011(11) -0.1381(10) 0.041(3) Uani 1 1 d . . .
H4 H 0.9757 -0.0760 -0.1673 0.049 Uiso 1 1 calc R . .
C5 C 1.0381(11) 0.0994(11) -0.0667(10) 0.043(3) Uani 1 1 d . . .
H5 H 1.1165 0.0909 -0.0476 0.052 Uiso 1 1 calc R . .
C6 C 1.0078(11) 0.2113(11) -0.0223(9) 0.038(3) Uani 1 1 d . . .
H6 H 1.0645 0.2800 0.0287 0.045 Uiso 1 1 calc R . .
C7 C 0.8613(10) 0.3408(12) -0.0057(9) 0.033(3) Uani 1 1 d . . .
C8 C 0.6600(11) 0.7188(10) 0.0036(9) 0.035(3) Uani 1 1 d . . .
C9 C 0.5849(10) 0.7779(9) -0.0395(9) 0.029(3) Uani 1 1 d . . .
C10 C 0.4693(11) 0.7784(10) -0.0248(9) 0.039(3) Uani 1 1 d . . .
H10 H 0.4415 0.7427 0.0164 0.046 Uiso 1 1 calc R . .
C11 C 0.3977(11) 0.8298(11) -0.0696(9) 0.041(3) Uani 1 1 d . . .
H11 H 0.3200 0.8310 -0.0584 0.049 Uiso 1 1 calc R . .
C12 C 0.4349(11) 0.8796(11) -0.1301(9) 0.040(3) Uani 1 1 d . . .
H12 H 0.3827 0.9138 -0.1619 0.048 Uiso 1 1 calc R . .
C13 C 0.5471(12) 0.8810(10) -0.1457(9) 0.039(3) Uani 1 1 d . . .
H13 H 0.5732 0.9170 -0.1873 0.047 Uiso 1 1 calc R . .
C14 C 0.6223(10) 0.8293(10) -0.1003(9) 0.035(3) Uani 1 1 d . . .
H14 H 0.7000 0.8294 -0.1112 0.042 Uiso 1 1 calc R . .
C15 C 0.5523(11) 0.5769(10) 0.1632(9) 0.040(3) Uani 1 1 d . . .
H15 H 0.5476 0.6192 0.1215 0.048 Uiso 1 1 calc R . .
C16 C 0.4524(11) 0.5523(10) 0.1973(10) 0.041(3) Uani 1 1 d . . .
H16 H 0.3806 0.5726 0.1758 0.050 Uiso 1 1 calc R . .
C17 C 0.4609(10) 0.4985(10) 0.2620(9) 0.038(3) Uani 1 1 d . . .
H17 H 0.3949 0.4832 0.2887 0.045 Uiso 1 1 calc R . .
C18 C 0.5663(10) 0.4648(9) 0.2902(9) 0.029(3) Uani 1 1 d . . .
C19 C 0.6621(9) 0.4884(9) 0.2486(8) 0.025(3) Uani 1 1 d . . .
C20 C 0.7692(9) 0.4555(9) 0.2722(8) 0.024(3) Uani 1 1 d . . .
H20 H 0.8336 0.4744 0.2453 0.029 Uiso 1 1 calc R . .
C21 C 0.7816(9) 0.3966(9) 0.3333(8) 0.028(3) Uani 1 1 d . . .
H21 H 0.8547 0.3753 0.3492 0.033 Uiso 1 1 calc R . .
C22 C 1.0431(11) 0.6538(10) 0.2314(9) 0.035(3) Uani 1 1 d . . .
H22 H 1.0347 0.5691 0.1911 0.041 Uiso 1 1 calc R . .
C23 C 1.1549(9) 0.7188(11) 0.2891(9) 0.030(3) Uani 1 1 d . . .
H23 H 1.2200 0.6800 0.2887 0.036 Uiso 1 1 calc R . .
C24 C 1.1675(9) 0.8385(11) 0.3454(8) 0.030(3) Uani 1 1 d . . .
H24 H 1.2434 0.8854 0.3843 0.036 Uiso 1 1 calc R . .
C25 C 1.0715(10) 0.8952(10) 0.3478(8) 0.026(3) Uani 1 1 d . . .
C26 C 0.9617(9) 0.8210(10) 0.2875(8) 0.021(3) Uani 1 1 d . . .
C27 C 0.8615(9) 0.8763(10) 0.2888(8) 0.026(3) Uani 1 1 d . . .
H27 H 0.7870 0.8269 0.2484 0.031 Uiso 1 1 calc R . .
C28 C 0.8686(10) 0.9964(10) 0.3454(8) 0.028(3) Uani 1 1 d . . .
H28 H 0.7998 1.0301 0.3454 0.034 Uiso 1 1 calc R . .
C29 C 0.9794(10) 1.0716(10) 0.4046(8) 0.028(3) Uani 1 1 d . . .
C30 C 1.0824(9) 1.0241(10) 0.4065(8) 0.022(3) Uani 1 1 d . . .
C31 C 1.1863(10) 1.1052(10) 0.4671(8) 0.032(3) Uani 1 1 d . . .
H31 H 1.2571 1.0757 0.4720 0.038 Uiso 1 1 calc R . .
C32 C 1.1897(10) 1.2259(11) 0.5199(9) 0.037(3) Uani 1 1 d . . .
H32 H 1.2619 1.2811 0.5576 0.044 Uiso 1 1 calc R . .
C33 C 1.0835(12) 1.2651(11) 0.5163(9) 0.038(3) Uani 1 1 d . . .
H33 H 1.0844 1.3486 0.5562 0.046 Uiso 1 1 calc R . .
C34 C 0.6854(9) 1.3667(9) 0.3738(8) 0.028(3) Uani 1 1 d . . .
C35 C 0.5772(9) 1.4010(10) 0.3535(9) 0.032(3) Uani 1 1 d . . .
C36 C 0.4862(10) 1.3677(10) 0.3944(9) 0.033(3) Uani 1 1 d . . .
H36 H 0.4123 1.3896 0.3828 0.039 Uiso 1 1 calc R . .
C37 C 0.5028(11) 1.3050(11) 0.4500(10) 0.042(3) Uani 1 1 d . . .
H37 H 0.4409 1.2826 0.4777 0.051 Uiso 1 1 calc R . .
C38 C 0.6090(12) 1.2734(10) 0.4665(9) 0.040(3) Uani 1 1 d . . .
H38 H 0.6178 1.2273 0.5045 0.048 Uiso 1 1 calc R . .

loop_
_atom_site_aniso_label
_atom_site_aniso_U_11
_atom_site_aniso_U_22
_atom_site_aniso_U_33
_atom_site_aniso_U_23
_atom_site_aniso_U_13
_atom_site_aniso_U_12
Cu1 0.0403(10) 0.0330(9) 0.0471(10) 0.0185(8) 0.0112(8) 0.0101(7)
Cu2 0.0347(9) 0.0252(9) 0.0377(9) 0.0120(7) 0.0042(7) 0.0033(7)
P1 0.044(2) 0.046(2) 0.059(3) 0.027(2) 0.0093(19) 0.0104(19)
P2 0.046(2) 0.054(3) 0.065(3) 0.026(2) 0.014(2) 0.011(2)
F1 0.090(8) 0.277(16) 0.122(9) 0.153(11) 0.024(7) 0.021(9)
F2 0.063(6) 0.059(5) 0.077(6) 0.013(5) -0.020(4) 0.009(4)
F3 0.048(5) 0.048(5) 0.071(5) 0.022(4) 0.001(4) 0.020(4)
F4 0.097(9) 0.091(8) 0.194(12) 0.053(8) -0.010(8) 0.022(7)
F5 0.096(7) 0.062(6) 0.067(6) 0.009(5) -0.027(5) 0.026(5)
F6 0.200(12) 0.094(7) 0.083(7) 0.065(6) 0.031(7) -0.006(8)
F7 0.096(8) 0.195(12) 0.41(2) 0.254(15) 0.165(11) 0.098(9)
F8 0.045(5) 0.114(8) 0.080(6) 0.030(6) 0.001(4) 0.036(5)
F9 0.046(5) 0.058(5) 0.093(6) -0.020(5) 0.013(4) 0.017(4)
F10 0.102(8) 0.104(8) 0.107(8) 0.022(6) 0.041(6) 0.046(6)
F11 0.112(9) 0.141(9) 0.082(7) 0.046(7) 0.013(6) 0.050(7)
F12 0.064(6) 0.061(6) 0.162(10) 0.034(6) 0.024(6) 0.002(5)
N1 0.029(6) 0.032(6) 0.029(6) 0.006(5) 0.002(5) 0.012(5)
N2 0.032(6) 0.028(6) 0.032(6) 0.012(5) 0.007(5) 0.000(5)
N3 0.030(6) 0.022(6) 0.039(6) 0.010(5) 0.002(5) -0.006(5)
N4 0.032(6) 0.018(6) 0.028(6) 0.007(5) 0.012(5) 0.005(5)
N5 0.057(8) 0.036(7) 0.033(6) 0.020(6) 0.001(5) 0.009(6)
N6 0.045(7) 0.040(7) 0.042(7) 0.018(6) 0.011(5) 0.016(6)
C1 0.041(9) 0.037(8) 0.032(7) 0.022(7) 0.017(6) 0.015(7)
C2 0.035(8) 0.035(8) 0.031(7) 0.017(7) 0.011(6) 0.002(7)
C3 0.061(10) 0.030(9) 0.034(8) 0.012(7) 0.013(7) 0.003(7)
C4 0.060(10) 0.021(8) 0.060(9) 0.025(7) 0.039(8) 0.015(7)
C5 0.039(8) 0.033(9) 0.055(9) 0.014(7) 0.015(7) 0.013(7)
C6 0.045(9) 0.029(8) 0.036(8) 0.013(7) 0.009(6) 0.002(6)
C7 0.034(8) 0.039(9) 0.029(7) 0.020(7) 0.009(6) -0.002(7)
C8 0.040(8) 0.022(7) 0.028(7) 0.004(7) 0.005(6) -0.018(6)
C9 0.036(8) 0.024(7) 0.032(7) 0.018(6) 0.001(6) 0.010(6)
C10 0.054(9) 0.024(7) 0.024(7) 0.000(6) 0.008(6) 0.006(7)
C11 0.040(8) 0.044(8) 0.035(8) 0.012(7) 0.018(7) 0.009(7)
C12 0.032(9) 0.041(8) 0.033(8) 0.009(7) -0.012(6) 0.011(6)
C13 0.050(9) 0.023(7) 0.034(8) 0.015(6) -0.014(6) -0.008(6)
C14 0.020(7) 0.029(7) 0.046(8) 0.009(7) 0.009(6) -0.006(6)
C15 0.037(9) 0.035(8) 0.048(8) 0.021(7) 0.008(7) 0.004(6)
C16 0.035(9) 0.036(8) 0.053(9) 0.018(7) 0.008(7) 0.015(6)
C17 0.034(8) 0.025(7) 0.041(8) 0.003(7) 0.007(6) 0.008(6)
C18 0.030(8) 0.020(7) 0.033(7) 0.009(6) 0.008(6) -0.002(5)
C19 0.025(7) 0.020(6) 0.023(7) 0.006(6) 0.003(5) 0.003(5)
C20 0.019(7) 0.025(7) 0.019(6) 0.002(6) 0.003(5) -0.001(5)
C21 0.024(7) 0.023(7) 0.023(7) 0.004(6) -0.003(5) -0.002(5)
C22 0.059(10) 0.026(7) 0.034(8) 0.020(6) 0.024(7) 0.019(7)
C23 0.011(7) 0.038(8) 0.035(7) 0.014(7) 0.001(6) 0.002(6)
C24 0.021(7) 0.041(9) 0.022(7) 0.012(6) 0.000(5) 0.000(6)
C25 0.029(7) 0.027(7) 0.025(7) 0.014(6) 0.008(6) 0.008(6)
C26 0.018(7) 0.033(8) 0.011(6) 0.014(6) -0.007(5) -0.004(6)
C27 0.023(7) 0.031(8) 0.020(6) 0.008(6) 0.001(5) 0.008(6)
C28 0.032(8) 0.027(8) 0.022(7) 0.008(6) 0.007(6) 0.007(6)
C29 0.041(8) 0.023(8) 0.017(6) 0.007(6) 0.009(6) -0.004(6)
C30 0.020(7) 0.033(8) 0.023(7) 0.019(6) 0.013(5) 0.004(6)
C31 0.036(8) 0.032(8) 0.018(6) 0.012(6) -0.015(6) -0.006(6)
C32 0.029(8) 0.028(8) 0.038(8) 0.009(7) -0.003(6) -0.009(6)
C33 0.056(10) 0.026(7) 0.030(7) 0.013(6) 0.010(7) 0.001(7)
C34 0.025(7) 0.020(7) 0.027(7) 0.004(6) 0.005(5) -0.012(5)
C35 0.020(7) 0.028(7) 0.039(7) 0.005(6) 0.016(6) 0.006(6)
C36 0.030(8) 0.030(7) 0.028(7) 0.003(6) 0.012(6) 0.008(6)
C37 0.035(9) 0.033(8) 0.042(8) 0.003(7) 0.014(6) -0.005(6)
C38 0.058(10) 0.020(7) 0.032(8) 0.004(6) 0.010(7) -0.001(7)

loop_
_atom_type_symbol
_atom_type_description
_atom_type_scat_dispersion_real
_atom_type_scat_dispersion_imag
_atom_type_scat_source
C C 0.0033 0.0016 'International Tables Vol C Tables 4.2.6.8 and 6.1.1.4'
H H 0.0000 0.0000 'International Tables Vol C Tables 4.2.6.8 and 6.1.1.4'
P P 0.1023 0.0942 'International Tables Vol C Tables 4.2.6.8 and 6.1.1.4'
N N 0.0061 0.0033 'International Tables Vol C Tables 4.2.6.8 and 6.1.1.4'
F F 0.0171 0.0103 'International Tables Vol C Tables 4.2.6.8 and 6.1.1.4'
Cu Cu 0.3201 1.2651 'International Tables Vol C Tables 4.2.6.8 and 6.1.1.4'

loop_
_geom_angle_atom_site_label_1
_geom_angle_atom_site_label_2
_geom_angle_atom_site_label_3
_geom_angle
_geom_angle_site_symmetry_1
_geom_angle_site_symmetry_3
_geom_angle_publ_flag
N3 Cu1 N2 172.9(4) . . ?
N6 Cu2 N5 114.2(4) . . ?
N6 Cu2 N4 106.1(4) . . ?
N5 Cu2 N4 110.7(4) . . ?
N6 Cu2 N1 105.4(4) . . ?
N5 Cu2 N1 101.9(4) . . ?
N4 Cu2 N1 118.7(3) . . ?
F6 P1 F1 166.2(7) . . ?
F6 P1 F3 96.0(6) . . ?
F1 P1 F3 97.1(6) . . ?
F6 P1 F2 95.0(6) . . ?
F1 P1 F2 88.9(6) . . ?
F3 P1 F2 92.1(4) . . ?
F6 P1 F5 87.7(6) . . ?
F1 P1 F5 87.9(6) . . ?
F3 P1 F5 90.4(4) . . ?
F2 P1 F5 176.1(6) . . ?
F6 P1 F4 82.4(7) . . ?
F1 P1 F4 84.6(7) . . ?
F3 P1 F4 177.7(6) . . ?
F2 P1 F4 86.3(5) . . ?
F5 P1 F4 91.3(5) . . ?
F7 P2 F12 165.2(8) . . ?
F7 P2 F8 94.8(7) . . ?
F12 P2 F8 95.9(6) . . ?
F7 P2 F9 94.8(6) . . ?
F12 P2 F9 94.7(5) . . ?
F8 P2 F9 93.5(5) . . ?
F7 P2 F11 85.3(7) . . ?
F12 P2 F11 83.7(6) . . ?
F8 P2 F11 178.4(6) . . ?
F9 P2 F11 88.1(5) . . ?
F7 P2 F10 82.8(6) . . ?
F12 P2 F10 87.5(6) . . ?
F8 P2 F10 87.8(5) . . ?
F9 P2 F10 177.4(6) . . ?
F11 P2 F10 90.6(6) . . ?
C15 N1 C19 117.5(10) . . ?
C15 N1 Cu2 117.7(8) . . ?
C19 N1 Cu2 124.8(7) . . ?
C33 N2 C29 118.1(10) . . ?
C33 N2 Cu1 120.2(8) . . ?
C29 N2 Cu1 121.7(8) . . ?
C38 N3 C34 116.9(10) . . ?
C38 N3 Cu1 121.6(8) . . ?
C34 N3 Cu1 121.4(8) . . ?
C22 N4 C26 116.2(9) . . ?
C22 N4 Cu2 119.3(8) . . ?
C26 N4 Cu2 124.1(7) . . ?
C8 N5 Cu2 168.8(10) . . ?
C7 N6 Cu2 166.7(10) . . ?
C2 C1 C6 121.2(11) . . ?
C2 C1 C7 119.7(11) . . ?
C6 C1 C7 119.0(11) . . ?
C3 C2 C1 119.1(11) . . ?
C2 C3 C4 119.7(12) . . ?
C5 C4 C3 121.1(11) . . ?
C4 C5 C6 119.7(12) . . ?
C5 C6 C1 119.1(11) . . ?
N6 C7 C1 178.4(13) . . ?
N5 C8 C9 176.8(12) . . ?
C14 C9 C10 118.7(10) . . ?
C14 C9 C8 120.9(11) . . ?
C10 C9 C8 120.3(11) . . ?
C11 C10 C9 119.8(11) . . ?
C10 C11 C12 121.1(12) . . ?
C11 C12 C13 120.5(11) . . ?
C12 C13 C14 119.4(12) . . ?
C9 C14 C13 120.4(11) . . ?
N1 C15 C16 124.7(11) . . ?
C17 C16 C15 117.8(11) . . ?
C16 C17 C18 120.7(12) . . ?
C17 C18 C19 118.0(11) . . ?
C17 C18 C35 122.6(11) . 1_545 ?
C19 C18 C35 119.3(10) . 1_545 ?
N1 C19 C20 117.9(10) . . ?
N1 C19 C18 121.3(10) . . ?
C20 C19 C18 120.8(10) . . ?
C21 C20 C19 120.5(10) . . ?
C20 C21 C34 120.5(10) . 1_545 ?
N4 C22 C23 125.3(11) . . ?
C24 C23 C22 117.6(10) . . ?
C23 C24 C25 121.2(10) . . ?
C24 C25 C26 116.8(10) . . ?
C24 C25 C30 122.6(10) . . ?
C26 C25 C30 120.6(10) . . ?
N4 C26 C25 122.8(9) . . ?
N4 C26 C27 119.0(9) . . ?
C25 C26 C27 118.1(10) . . ?
C28 C27 C26 122.5(10) . . ?
C27 C28 C29 119.5(10) . . ?
N2 C29 C30 121.9(10) . . ?
N2 C29 C28 116.7(10) . . ?
C30 C29 C28 121.4(10) . . ?
C31 C30 C29 117.0(10) . . ?
C31 C30 C25 125.3(10) . . ?
C29 C30 C25 117.8(10) . . ?
C32 C31 C30 121.9(11) . . ?
C31 C32 C33 117.5(11) . . ?
N2 C33 C32 123.7(11) . . ?
N3 C34 C35 121.8(10) . . ?
N3 C34 C21 117.9(10) . 1_565 ?
C35 C34 C21 120.3(11) . 1_565 ?
C36 C35 C34 117.4(11) . . ?
C36 C35 C18 124.2(10) . 1_565 ?
C34 C35 C18 118.4(10) . 1_565 ?
C37 C36 C35 120.3(11) . . ?
C36 C37 C38 119.8(12) . . ?
N3 C38 C37 123.7(11) . . ?

loop_
_geom_bond_atom_site_label_1
_geom_bond_atom_site_label_2
_geom_bond_distance
_geom_bond_site_symmetry_2
_geom_bond_publ_flag
Cu1 N3 1.859(9) . ?
Cu1 N2 1.877(9) . ?
Cu2 N6 2.001(11) . ?
Cu2 N5 2.006(11) . ?
Cu2 N4 2.083(9) . ?
Cu2 N1 2.099(9) . ?
P1 F6 1.517(9) . ?
P1 F1 1.551(10) . ?
P1 F3 1.575(7) . ?
P1 F2 1.576(8) . ?
P1 F5 1.591(8) . ?
P1 F4 1.605(10) . ?
P2 F7 1.489(9) . ?
P2 F12 1.528(10) . ?
P2 F8 1.533(8) . ?
P2 F9 1.554(8) . ?
P2 F11 1.568(10) . ?
P2 F10 1.603(9) . ?
N1 C15 1.334(14) . ?
N1 C19 1.372(13) . ?
N2 C33 1.329(14) . ?
N2 C29 1.371(13) . ?
N3 C38 1.349(15) . ?
N3 C34 1.372(14) . ?
N4 C22 1.319(13) . ?
N4 C26 1.358(13) . ?
N5 C8 1.157(14) . ?
N6 C7 1.151(14) . ?
C1 C2 1.377(16) . ?
C1 C6 1.387(16) . ?
C1 C7 1.468(18) . ?
C2 C3 1.377(15) . ?
C3 C4 1.384(17) . ?
C4 C5 1.366(17) . ?
C5 C6 1.381(16) . ?
C8 C9 1.438(17) . ?
C9 C14 1.374(15) . ?
C9 C10 1.404(16) . ?
C10 C11 1.354(16) . ?
C11 C12 1.355(16) . ?
C12 C13 1.369(16) . ?
C13 C14 1.386(15) . ?
C15 C16 1.390(16) . ?
C16 C17 1.353(16) . ?
C17 C18 1.406(15) . ?
C18 C19 1.409(15) . ?
C18 C35 1.439(15) 1_545 ?
C19 C20 1.402(14) . ?
C20 C21 1.362(14) . ?
C21 C34 1.428(14) 1_545 ?
C22 C23 1.388(15) . ?
C23 C24 1.340(15) . ?
C24 C25 1.393(14) . ?
C25 C26 1.408(14) . ?
C25 C30 1.446(14) . ?
C26 C27 1.427(14) . ?
C27 C28 1.355(14) . ?
C28 C29 1.418(15) . ?
C29 C30 1.407(14) . ?
C30 C31 1.388(15) . ?
C31 C32 1.363(15) . ?
C32 C33 1.391(16) . ?
C34 C35 1.413(15) . ?
C34 C21 1.428(14) 1_565 ?
C35 C36 1.400(15) . ?
C35 C18 1.439(15) 1_565 ?
C36 C37 1.342(16) . ?
C37 C38 1.364(16) . ?
